data_7218700
loop_
_publ_author_name
'Koenig, Burkhard'
'Dobelmann, Lars'
'Parham, Amir'
'Buchholz, Herwig'
'Buesing, Arne'

_publ_section_title
;
 First Synthesis of Naphthalene Annulated Oxepins
;
_journal_name_full 'RSC Adv.'
_journal_paper_doi 10.1039/C4RA10652K
_journal_year 2014
_chemical_formula_moiety 'C44 H28 O'
_chemical_formula_sum 'C44 H28 O'
_chemical_formula_weight 572.66
_chemical_name_common AMP011/230
_space_group_crystal_system triclinic
_space_group_IT_number 2
_space_group_name_Hall '-P 1'
_space_group_name_H-M_alt 'P -1'
_symmetry_cell_setting triclinic
_symmetry_Int_Tables_number 2
_symmetry_space_group_name_Hall '-P 1'
_symmetry_space_group_name_H-M 'P -1'
_atom_sites_solution_hydrogens geom
_atom_sites_solution_primary direct
_atom_sites_solution_secondary difmap
_audit_creation_date 2012-08-23
_audit_creation_method
;
  Olex2 1.1
  (compiled 2011.09.07 svn.r1971, GUI svn.r3853)
CrysAlisPro, Oxford Diffraction Ltd.,
Version 1.171.35.11 (release 16-05-2011 CrysAlis171 .NET)
(compiled May 16 2011,17:55:39)
SHELXL-97, enCifer 1.4
;
_cell_angle_alpha 112.582(7)
_cell_angle_beta 103.862(5)
_cell_angle_gamma 95.539(5)
_cell_formula_units_Z 2
_cell_length_a 10.9104(5)
_cell_length_b 11.7223(10)
_cell_length_c 12.8808(9)
_cell_measurement_reflns_used 16825
_cell_measurement_temperature 200
_cell_measurement_theta_max 73.8577
_cell_measurement_theta_min 4.2619
_cell_volume 1443.8(2)
_computing_cell_refinement
;
CrysAlisPro, Agilent Technologies,
Version 1.171.35.11 (release 16-05-2011 CrysAlis171 .NET)
(compiled May 16 2011,17:55:39)
;
_computing_data_collection
;
CrysAlisPro, Agilent Technologies,
Version 1.171.35.11 (release 16-05-2011 CrysAlis171 .NET)
(compiled May 16 2011,17:55:39)
;
_computing_data_reduction
;
CrysAlisPro, Agilent Technologies,
Version 1.171.35.11 (release 16-05-2011 CrysAlis171 .NET)
(compiled May 16 2011,17:55:39)
;
_computing_molecular_graphics
;
O. V. Dolomanov, L. J. Bourhis, R. J. Gildea, J. A. K. Howard and H. Puschmann,
OLEX2: a complete structure solution, refinement and analysis program.
J. Appl. Cryst. (2009). 42, 339-341.
;
_computing_publication_material
;
O. V. Dolomanov, L. J. Bourhis, R. J. Gildea, J. A. K. Howard and H. Puschmann,
OLEX2: a complete structure solution, refinement and analysis program.
J. Appl. Cryst. (2009). 42, 339-341.
;
_computing_structure_refinement
;
SHELXL, G.M. Sheldrick, Acta Cryst.
2008). A64, 112-122
;
_computing_structure_solution
;
SHELXD, G.M. Sheldrick, Acta Cryst.
(2008). A64, 112-122
;
_diffrn_ambient_temperature 200
_diffrn_detector CCD
_diffrn_detector_area_resol_mean 10.3876
_diffrn_detector_type 'Atlas CCD'
_diffrn_measured_fraction_theta_full 0.981
_diffrn_measured_fraction_theta_max 0.981
_diffrn_measurement_details
;
  1 omega   -2.00   23.00   1.0000    1.5000
omega____ theta____ kappa____ phi______ frames
    -       38.0000   94.0000   12.0000 25

  2 omega  -97.00   -2.00   1.0000    1.5000
omega____ theta____ kappa____ phi______ frames
    -      -40.8658  125.0000 -150.0000 95

  3 omega  -98.00  -51.00   1.0000    1.5000
omega____ theta____ kappa____ phi______ frames
    -      -40.8658  -38.0000  -30.0000 47

  4 omega  -49.00  -15.00   1.0000    1.5000
omega____ theta____ kappa____ phi______ frames
    -      -40.8658  -38.0000  -30.0000 34

  5 omega   12.00  115.00   1.0000    1.5000
omega____ theta____ kappa____ phi______ frames
    -       40.8658   57.0000   60.0000 103

  6 omega  -32.00   70.00   1.0000    1.5000
omega____ theta____ kappa____ phi______ frames
    -       40.8658  -57.0000   30.0000 102

  7 omega   18.00   52.00   1.0000    1.5000
omega____ theta____ kappa____ phi______ frames
    -       40.8658   57.0000 -180.0000 34

  8 omega   80.00  106.00   1.0000    1.5000
omega____ theta____ kappa____ phi______ frames
    -       40.8658   57.0000 -180.0000 26

  9 omega    7.00   32.00   1.0000    1.5000
omega____ theta____ kappa____ phi______ frames
    -       42.0000   81.0000 -134.0000 25

 10 omega   19.00   44.00   1.0000    1.5000
omega____ theta____ kappa____ phi______ frames
    -       54.0000   82.0000 -176.0000 25

 11 omega   19.00   44.00   1.0000    1.5000
omega____ theta____ kappa____ phi______ frames
    -       54.0000   82.0000  116.0000 25

 12 omega   19.00   44.00   1.0000    1.5000
omega____ theta____ kappa____ phi______ frames
    -       54.0000   82.0000  -11.0000 25

 13 omega   21.00   46.00   1.0000    1.5000
omega____ theta____ kappa____ phi______ frames
    -       54.0000   79.0000  -60.0000 25

 14 omega   20.00   45.00   1.0000    1.5000
omega____ theta____ kappa____ phi______ frames
    -       54.0000   80.0000   40.0000 25

 15 omega   19.00   44.00   1.0000    1.5000
omega____ theta____ kappa____ phi______ frames
    -       54.0000   81.0000   90.0000 25

 16 omega   25.00   53.00   1.0000    1.5000
omega____ theta____ kappa____ phi______ frames
    -       58.0000   75.0000  -91.0000 28

 17 omega   71.00  100.00   1.0000    1.5000
omega____ theta____ kappa____ phi______ frames
    -       58.0000   76.0000  113.0000 29

 18 omega   27.00   53.00   1.0000    1.5000
omega____ theta____ kappa____ phi______ frames
    -       58.0000   76.0000  113.0000 26

 19 omega   29.00   61.00   1.0000    1.5000
omega____ theta____ kappa____ phi______ frames
    -       62.0000   76.0000 -140.0000 32

 20 omega   33.00   61.00   1.0000    1.5000
omega____ theta____ kappa____ phi______ frames
    -       66.0000   75.0000  134.0000 28

 21 omega   32.00  107.00   1.0000    1.5000
omega____ theta____ kappa____ phi______ frames
    -       66.0000   77.0000  173.0000 75

 22 omega  -89.00  -39.00   1.0000    1.5000
omega____ theta____ kappa____ phi______ frames
    -      -70.0000  -75.0000  -94.0000 50

 23 omega -149.00 -104.00   1.0000    1.5000
omega____ theta____ kappa____ phi______ frames
    -      -74.0000  -69.0000   46.0000 45

 24 omega  -69.00  -42.00   1.0000    1.5000
omega____ theta____ kappa____ phi______ frames
    -      -74.0000  -69.0000   46.0000 27

 25 omega  -66.00  -40.00   1.0000    1.5000
omega____ theta____ kappa____ phi______ frames
    -      -74.0000  -77.0000   -5.0000 26

 26 omega -146.00  -89.00   1.0000    1.5000
omega____ theta____ kappa____ phi______ frames
    -      -74.0000  -77.0000   -5.0000 57

 27 omega  -78.00  -41.00   1.0000    1.5000
omega____ theta____ kappa____ phi______ frames
    -      -74.0000  -75.0000  -33.0000 37

 28 omega  -76.00  -45.00   1.0000    1.5000
omega____ theta____ kappa____ phi______ frames
    -      -78.0000  -73.0000 -169.0000 31

 29 omega -149.00 -106.00   1.0000    1.5000
omega____ theta____ kappa____ phi______ frames
    -      -78.0000  -73.0000 -169.0000 43

 30 omega  -75.00  -49.00   1.0000    1.5000
omega____ theta____ kappa____ phi______ frames
    -      -83.0000  -77.0000 -120.0000 26

 31 omega  -76.00  -50.00   1.0000    1.5000
omega____ theta____ kappa____ phi______ frames
    -      -83.0000  -76.0000 -168.0000 26

 32 omega  -79.00  -53.00   1.0000    1.5000
omega____ theta____ kappa____ phi______ frames
    -      -83.0000  -68.0000   89.0000 26

 33 omega  -77.00  -51.00   1.0000    1.5000
omega____ theta____ kappa____ phi______ frames
    -      -83.0000  -77.0000   50.0000 26

 34 omega  -76.00  -50.00   1.0000    1.5000
omega____ theta____ kappa____ phi______ frames
    -      -83.0000  -76.0000   21.0000 26

 35 omega  -78.00  -52.00   1.0000    1.5000
omega____ theta____ kappa____ phi______ frames
    -      -83.0000  -69.0000 -149.0000 26

 36 omega  -78.00  -52.00   1.0000    1.5000
omega____ theta____ kappa____ phi______ frames
    -      -83.0000  -66.0000  -92.0000 26

 37 omega  -76.00  -50.00   1.0000    1.5000
omega____ theta____ kappa____ phi______ frames
    -      -83.0000  -77.0000  -30.0000 26

 38 omega  -75.00  -50.00   1.0000    1.5000
omega____ theta____ kappa____ phi______ frames
    -      -83.0000  -72.0000  -62.0000 25

 39 omega  -77.00  -51.00   1.0000    1.5000
omega____ theta____ kappa____ phi______ frames
    -      -83.0000  -77.0000 -180.0000 26

 40 omega  -75.00  -49.00   1.0000    1.5000
omega____ theta____ kappa____ phi______ frames
    -      -83.0000  -77.0000  150.0000 26

 41 omega  -77.00  -50.00   1.0000    1.5000
omega____ theta____ kappa____ phi______ frames
    -      -83.0000  -77.0000  120.0000 27

 42 omega  -76.00  -50.00   1.0000    1.5000
omega____ theta____ kappa____ phi______ frames
    -      -83.0000  -77.0000  -90.0000 26

 43 omega  -77.00  -51.00   1.0000    1.5000
omega____ theta____ kappa____ phi______ frames
    -      -83.0000  -70.0000   66.0000 26

 44 omega   25.00   57.00   1.0000    1.5000
omega____ theta____ kappa____ phi______ frames
    -      107.0707  -94.0000  -30.0000 32

 45 omega   81.00  108.00   1.0000    1.5000
omega____ theta____ kappa____ phi______ frames
    -      107.0707   61.0000 -150.0000 27

 46 omega   41.00   76.00   1.0000    1.5000
omega____ theta____ kappa____ phi______ frames
    -      107.0707  -45.0000  -30.0000 35

 47 omega   23.00  108.00   1.0000    1.5000
omega____ theta____ kappa____ phi______ frames
    -      107.0707  -94.0000  120.0000 85

 48 omega  120.00  155.00   1.0000    1.5000
omega____ theta____ kappa____ phi______ frames
    -      107.0707  126.0000  -69.0000 35

 49 omega   24.00   61.00   1.0000    1.5000
omega____ theta____ kappa____ phi______ frames
    -      107.0707  -94.0000 -120.0000 37

 50 omega   73.00  142.00   1.0000    1.5000
omega____ theta____ kappa____ phi______ frames
    -      107.0707   77.0000    0.0000 69

 51 omega   45.00  134.00   1.0000    1.5000
omega____ theta____ kappa____ phi______ frames
    -      107.0707  -77.0000  -90.0000 89

 52 omega   73.00  153.00   1.0000    1.5000
omega____ theta____ kappa____ phi______ frames
    -      107.0707   77.0000  -60.0000 80

 53 omega   73.00  143.00   1.0000    1.5000
omega____ theta____ kappa____ phi______ frames
    -      107.0707   77.0000 -120.0000 70

 54 omega   74.00  144.00   1.0000    1.5000
omega____ theta____ kappa____ phi______ frames
    -      107.0707   77.0000   90.0000 70

 55 omega   42.00   67.00   1.0000    1.5000
omega____ theta____ kappa____ phi______ frames
    -      107.0707  -45.0000   90.0000 25

 56 omega  116.00  157.00   1.0000    1.5000
omega____ theta____ kappa____ phi______ frames
    -      107.0707   77.0000   60.0000 41

 57 omega   78.00  113.00   1.0000    1.5000
omega____ theta____ kappa____ phi______ frames
    -      107.0707   77.0000   60.0000 35

 58 omega   75.00  150.00   1.0000    1.5000
omega____ theta____ kappa____ phi______ frames
    -      107.0707   77.0000  120.0000 75

 59 omega  109.00  158.00   1.0000    1.5000
omega____ theta____ kappa____ phi______ frames
    -      107.0707   77.0000 -180.0000 49

 60 omega   74.00  149.00   1.0000    1.5000
omega____ theta____ kappa____ phi______ frames
    -      107.0707   77.0000   30.0000 75

 61 omega   73.00  156.00   1.0000    1.5000
omega____ theta____ kappa____ phi______ frames
    -      107.0707   77.0000  150.0000 83

 62 omega   73.00  105.00   1.0000    1.5000
omega____ theta____ kappa____ phi______ frames
    -      107.0707   77.0000 -180.0000 32

 63 omega   33.00  111.00   1.0000    1.5000
omega____ theta____ kappa____ phi______ frames
    -      107.0707 -125.0000  120.0000 78

 64 omega   36.00  102.00   1.0000    1.5000
omega____ theta____ kappa____ phi______ frames
    -      107.0707 -126.0000 -110.0000 66

 65 omega   73.00  152.00   1.0000    1.5000
omega____ theta____ kappa____ phi______ frames
    -      107.0707   77.0000  -30.0000 79

 66 omega   77.00  138.00   1.0000    1.5000
omega____ theta____ kappa____ phi______ frames
    -      107.0707   61.0000 -120.0000 61

 67 omega   74.00  150.00   1.0000    1.5000
omega____ theta____ kappa____ phi______ frames
    -      107.0707   77.0000  -90.0000 76

 68 omega   37.00  121.00   1.0000    1.5000
omega____ theta____ kappa____ phi______ frames
    -      107.0707 -125.0000  -60.0000 84

 69 omega   78.00  104.00   1.0000    1.5000
omega____ theta____ kappa____ phi______ frames
    -      107.0707  -94.0000    0.0000 26

 70 omega  123.00  154.00   1.0000    1.5000
omega____ theta____ kappa____ phi______ frames
    -      107.0707  125.0000 -180.0000 31

 71 omega   29.00   54.00   1.0000    1.5000
omega____ theta____ kappa____ phi______ frames
    -      107.0707  -94.0000    0.0000 25

 72 omega   85.00  120.00   1.0000    1.5000
omega____ theta____ kappa____ phi______ frames
    -      107.0707  125.0000 -180.0000 35
;
_diffrn_measurement_device 'kappa four circle diffractometer'
_diffrn_measurement_device_type 'Agilent Technologies SuperNova'
_diffrn_measurement_method '\w scans'
_diffrn_orient_matrix_UB_11 -0.0068629000
_diffrn_orient_matrix_UB_12 0.1063160000
_diffrn_orient_matrix_UB_13 -0.0419364000
_diffrn_orient_matrix_UB_21 -0.0347791000
_diffrn_orient_matrix_UB_22 -0.0982283000
_diffrn_orient_matrix_UB_23 -0.1287468000
_diffrn_orient_matrix_UB_31 -0.1443430000
_diffrn_orient_matrix_UB_32 -0.0127278000
_diffrn_orient_matrix_UB_33 -0.0089307000
_diffrn_radiation_collimation 'focussing mirrors'
_diffrn_radiation_monochromator none
_diffrn_radiation_probe x-ray
_diffrn_radiation_source 'SuperNova (Cu) X-ray Source'
_diffrn_radiation_type 'Cu K\a'
_diffrn_radiation_wavelength 1.5418
_diffrn_reflns_av_R_equivalents 0.0222
_diffrn_reflns_av_sigmaI/netI 0.0143
_diffrn_reflns_limit_h_max 11
_diffrn_reflns_limit_h_min -13
_diffrn_reflns_limit_k_max 14
_diffrn_reflns_limit_k_min -14
_diffrn_reflns_limit_l_max 15
_diffrn_reflns_limit_l_min -16
_diffrn_reflns_number 27946
_diffrn_reflns_theta_full 74.36
_diffrn_reflns_theta_max 74.36
_diffrn_reflns_theta_min 4.27
_diffrn_source 'microfocus source'
_diffrn_source_current 0.8
_diffrn_source_target Cu
_diffrn_source_type 'Agilent NOVA microfocus source'
_diffrn_source_voltage 50
_exptl_absorpt_coefficient_mu 0.593
_exptl_absorpt_correction_T_max 0.970
_exptl_absorpt_correction_T_min 0.918
_exptl_absorpt_correction_type analytical
_exptl_absorpt_process_details
;
CrysAlisPro, Agilent Technologies,
Version 1.171.35.11 (release 16-05-2011 CrysAlis171 .NET)
(compiled May 16 2011,17:55:39)
Analytical numeric absorption correction using a multifaceted crystal
            model based on expressions derived by R.C. Clark & J.S. Reid.
(Clark, R. C. & Reid, J. S. (1995). Acta Cryst. A51, 887-897)
;
_exptl_crystal_colour 'clear colourless'
_exptl_crystal_colour_lustre clear
_exptl_crystal_colour_primary colourless
_exptl_crystal_density_diffrn 1.317
_exptl_crystal_density_method 'not measured'
_exptl_crystal_description block
_exptl_crystal_F_000 600
_exptl_crystal_id exp_1062
_exptl_crystal_size_max 0.4212
_exptl_crystal_size_mid 0.2811
_exptl_crystal_size_min 0.1181
_refine_diff_density_max 0.276
_refine_diff_density_min -0.254
_refine_diff_density_rms 0.041
_refine_ls_extinction_coef 0.0104(15)
_refine_ls_extinction_expression Fc^*^=kFc[1+0.001xFc^2^\l^3^/sin(2\q)]^-1/4^
_refine_ls_extinction_method SHELXL
_refine_ls_goodness_of_fit_ref 1.426
_refine_ls_hydrogen_treatment constr
_refine_ls_matrix_type full
_refine_ls_number_parameters 407
_refine_ls_number_reflns 5788
_refine_ls_number_restraints 0
_refine_ls_restrained_S_all 1.426
_refine_ls_R_factor_all 0.0461
_refine_ls_R_factor_gt 0.0438
_refine_ls_shift/su_max 0.001
_refine_ls_shift/su_mean 0.000
_refine_ls_structure_factor_coef Fsqd
_refine_ls_weighting_details 'calc w=1/[\s^2^(Fo^2^)+(0.1000P)^2^+0.0000P] where P=(Fo^2^+2Fc^2^)/3'
_refine_ls_weighting_scheme calc
_refine_ls_wR_factor_gt 0.1605
_refine_ls_wR_factor_ref 0.1644
_reflns_number_gt 5394
_reflns_number_total 5788
_reflns_threshold_expression >2sigma(I)
_cod_data_source_file c4ra10652k2.cif
_cod_data_source_block exp_1062
_cod_original_cell_volume 1443.76(17)
_cod_database_code 7218700
_chemical_oxdiff_formula 'C44 H28 O1'
_chemical_oxdiff_usercomment AMP011/230
_reflns_odcompleteness_completeness 99.86
_reflns_odcompleteness_iscentric 1
_reflns_odcompleteness_theta 66.97

loop_
_space_group_symop_id
_space_group_symop_operation_xyz
1 'x, y, z'
2 '-x, -y, -z'

loop_
_atom_site_label
_atom_site_type_symbol
_atom_site_fract_x
_atom_site_fract_y
_atom_site_fract_z
_atom_site_U_iso_or_equiv
_atom_site_adp_type
_atom_site_occupancy
_atom_site_symmetry_multiplicity
_atom_site_calc_flag
_atom_site_refinement_flags
O1 O 0.28730(9) 0.57802(8) 0.08916(7) 0.0415(2) Uani 1 1 d .
C10 C 0.18624(11) 0.50882(10) 0.10068(9) 0.0307(3) Uani 1 1 d .
C25 C 0.44261(11) 0.68529(11) -0.08449(10) 0.0339(3) Uani 1 1 d .
H25 H 0.5007 0.7565 -0.0713 0.041 Uiso 1 1 calc R
C8 C 0.05152(11) 0.51204(10) 0.22434(10) 0.0328(3) Uani 1 1 d .
H8 H 0.0062 0.5562 0.2738 0.039 Uiso 1 1 calc R
C22 C 0.17744(12) 0.24534(11) -0.24906(11) 0.0369(3) Uani 1 1 d .
H22 H 0.1307 0.1680 -0.2620 0.044 Uiso 1 1 calc R
C26 C 0.39638(11) 0.59054(11) -0.19648(10) 0.0328(3) Uani 1 1 d .
C18 C 0.28706(10) 0.46142(10) -0.11722(9) 0.0305(3) Uani 1 1 d .
C19 C 0.31645(11) 0.47628(10) -0.21530(9) 0.0315(3) Uani 1 1 d .
C4 C -0.03014(11) 0.31942(10) 0.24788(10) 0.0329(3) Uani 1 1 d .
C23 C 0.32519(10) 0.56960(10) -0.00747(9) 0.0298(3) Uani 1 1 d .
C33 C 0.14601(11) 0.71825(10) 0.22945(10) 0.0318(3) Uani 1 1 d .
C39 C 0.44953(11) 0.79282(10) 0.12665(10) 0.0327(3) Uani 1 1 d .
C20 C 0.26916(12) 0.37436(11) -0.32881(10) 0.0357(3) Uani 1 1 d .
H20 H 0.2870 0.3834 -0.3926 0.043 Uiso 1 1 calc R
C21 C 0.19772(12) 0.26319(11) -0.34542(10) 0.0382(3) Uani 1 1 d .
H21 H 0.1624 0.1991 -0.4211 0.046 Uiso 1 1 calc R
C12 C 0.10272(11) 0.31463(10) 0.11168(10) 0.0323(3) Uani 1 1 d .
C7 C 0.04185(11) 0.38534(11) 0.19509(10) 0.0328(3) Uani 1 1 d .
C32 C 0.43313(12) 0.61122(10) -0.29338(10) 0.0345(3) Uani 1 1 d .
C11 C 0.16528(10) 0.37521(10) 0.05507(10) 0.0314(3) Uani 1 1 d .
C24 C 0.40590(10) 0.67946(10) 0.01185(10) 0.0311(3) Uani 1 1 d .
C17 C 0.22470(11) 0.33905(10) -0.13505(10) 0.0323(3) Uani 1 1 d .
C34 C 0.16220(12) 0.78962(11) 0.34892(10) 0.0379(3) Uani 1 1 d .
H34 H 0.1670 0.7496 0.3992 0.045 Uiso 1 1 calc R
C14 C 0.21343(12) 0.17721(11) -0.05867(11) 0.0386(3) Uani 1 1 d .
H14 H 0.2494 0.1299 -0.1155 0.046 Uiso 1 1 calc R
C38 C 0.14072(12) 0.78060(11) 0.15651(11) 0.0385(3) Uani 1 1 d .
H38 H 0.1308 0.7349 0.0769 0.046 Uiso 1 1 calc R
C40 C 0.49185(12) 0.78378(11) 0.23370(10) 0.0380(3) Uani 1 1 d .
H40 H 0.4927 0.7048 0.2343 0.046 Uiso 1 1 calc R
C6 C -0.20723(13) 0.16207(11) 0.22462(12) 0.0418(3) Uani 1 1 d .
H6 H -0.2835 0.1030 0.1774 0.050 Uiso 1 1 calc R
C15 C 0.16723(13) 0.12199(11) 0.00745(11) 0.0403(3) Uani 1 1 d .
H15 H 0.1775 0.0409 -0.0027 0.048 Uiso 1 1 calc R
C9 C 0.12794(11) 0.57820(10) 0.18210(9) 0.0308(3) Uani 1 1 d .
C16 C 0.10723(12) 0.18655(11) 0.08663(11) 0.0373(3) Uani 1 1 d .
H16 H 0.0691 0.1463 0.1243 0.045 Uiso 1 1 calc R
C44 C 0.45023(12) 0.91301(11) 0.12888(11) 0.0393(3) Uani 1 1 d .
H44 H 0.4235 0.9213 0.0584 0.047 Uiso 1 1 calc R
C13 C 0.20701(11) 0.30005(10) -0.04167(10) 0.0329(3) Uani 1 1 d .
C5 C -0.14423(12) 0.23033(11) 0.17848(11) 0.0374(3) Uani 1 1 d .
H5 H -0.1786 0.2164 0.1002 0.045 Uiso 1 1 calc R
C30 C 0.37699(16) 0.62761(13) -0.47964(12) 0.0496(4) Uani 1 1 d .
H30 H 0.3143 0.6206 -0.5463 0.059 Uiso 1 1 calc R
C27 C 0.56273(13) 0.64731(11) -0.28202(11) 0.0406(3) Uani 1 1 d .
H27 H 0.6259 0.6541 -0.2158 0.049 Uiso 1 1 calc R
C31 C 0.34037(13) 0.60230(11) -0.39289(11) 0.0403(3) Uani 1 1 d .
H31 H 0.2533 0.5793 -0.4016 0.048 Uiso 1 1 calc R
C29 C 0.50623(17) 0.66316(13) -0.46701(13) 0.0528(4) Uani 1 1 d .
H29 H 0.5304 0.6802 -0.5250 0.063 Uiso 1 1 calc R
C43 C 0.49034(14) 1.02020(12) 0.23491(13) 0.0460(3) Uani 1 1 d .
H43 H 0.4896 1.0995 0.2351 0.055 Uiso 1 1 calc R
C28 C 0.59904(15) 0.67334(13) -0.36830(13) 0.0502(4) Uani 1 1 d .
H28 H 0.6860 0.6976 -0.3594 0.060 Uiso 1 1 calc R
C3 C 0.01740(12) 0.34112(13) 0.36578(11) 0.0431(3) Uani 1 1 d .
H3 H 0.0918 0.4024 0.4142 0.052 Uiso 1 1 calc R
C1 C -0.15690(14) 0.18155(13) 0.34060(13) 0.0466(3) Uani 1 1 d .
H1 H -0.1978 0.1340 0.3709 0.056 Uiso 1 1 calc R
C37 C 0.15001(15) 0.90992(13) 0.20108(13) 0.0480(3) Uani 1 1 d .
H37 H 0.1460 0.9504 0.1512 0.058 Uiso 1 1 calc R
C42 C 0.53132(14) 1.00944(13) 0.34030(12) 0.0485(3) Uani 1 1 d .
H42 H 0.5578 1.0812 0.4114 0.058 Uiso 1 1 calc R
C41 C 0.53264(14) 0.89127(13) 0.33927(11) 0.0461(3) Uani 1 1 d .
H41 H 0.5611 0.8838 0.4100 0.055 Uiso 1 1 calc R
C35 C 0.17120(14) 0.91859(12) 0.39334(12) 0.0467(3) Uani 1 1 d .
H35 H 0.1813 0.9648 0.4729 0.056 Uiso 1 1 calc R
C36 C 0.16529(15) 0.97934(12) 0.31947(13) 0.0509(4) Uani 1 1 d .
H36 H 0.1715 1.0663 0.3492 0.061 Uiso 1 1 calc R
C2 C -0.04546(14) 0.27197(15) 0.41150(13) 0.0512(4) Uani 1 1 d .
H2 H -0.0125 0.2865 0.4901 0.061 Uiso 1 1 calc R

loop_
_atom_site_aniso_label
_atom_site_aniso_U_11
_atom_site_aniso_U_22
_atom_site_aniso_U_33
_atom_site_aniso_U_23
_atom_site_aniso_U_13
_atom_site_aniso_U_12
O1 0.0478(5) 0.0323(4) 0.0358(4) 0.0043(3) 0.0207(4) -0.0079(4)
C10 0.0302(6) 0.0303(5) 0.0298(5) 0.0114(4) 0.0098(4) 0.0011(4)
C25 0.0332(6) 0.0323(6) 0.0365(6) 0.0142(5) 0.0128(5) 0.0030(4)
C8 0.0333(6) 0.0326(6) 0.0334(5) 0.0125(5) 0.0138(4) 0.0072(4)
C22 0.0384(6) 0.0294(6) 0.0372(6) 0.0083(5) 0.0129(5) 0.0032(5)
C26 0.0310(6) 0.0356(6) 0.0344(6) 0.0155(5) 0.0122(4) 0.0083(4)
C18 0.0275(6) 0.0289(5) 0.0339(6) 0.0110(5) 0.0113(4) 0.0051(4)
C19 0.0297(6) 0.0324(6) 0.0322(6) 0.0116(5) 0.0118(4) 0.0083(4)
C4 0.0347(6) 0.0309(5) 0.0351(6) 0.0140(4) 0.0135(5) 0.0072(4)
C23 0.0300(6) 0.0294(5) 0.0310(5) 0.0121(4) 0.0127(4) 0.0048(4)
C33 0.0308(6) 0.0306(6) 0.0343(6) 0.0131(4) 0.0118(4) 0.0055(4)
C39 0.0289(6) 0.0307(6) 0.0364(6) 0.0114(5) 0.0124(4) 0.0021(4)
C20 0.0385(6) 0.0365(6) 0.0322(6) 0.0128(5) 0.0131(5) 0.0092(5)
C21 0.0418(7) 0.0335(6) 0.0314(6) 0.0066(5) 0.0098(5) 0.0065(5)
C12 0.0308(6) 0.0306(6) 0.0333(5) 0.0124(4) 0.0087(4) 0.0030(4)
C7 0.0318(6) 0.0324(5) 0.0329(5) 0.0133(4) 0.0094(4) 0.0034(4)
C32 0.0405(7) 0.0306(5) 0.0355(6) 0.0135(5) 0.0165(5) 0.0100(5)
C11 0.0294(6) 0.0301(5) 0.0321(5) 0.0110(4) 0.0093(4) 0.0037(4)
C24 0.0291(6) 0.0296(5) 0.0335(6) 0.0120(4) 0.0103(4) 0.0042(4)
C17 0.0313(6) 0.0289(5) 0.0339(6) 0.0088(4) 0.0131(4) 0.0046(4)
C34 0.0447(7) 0.0338(6) 0.0354(6) 0.0142(5) 0.0141(5) 0.0067(5)
C14 0.0415(7) 0.0311(6) 0.0423(6) 0.0110(5) 0.0188(5) 0.0073(5)
C38 0.0414(7) 0.0390(6) 0.0377(6) 0.0183(5) 0.0130(5) 0.0075(5)
C40 0.0370(6) 0.0342(6) 0.0376(6) 0.0116(5) 0.0099(5) 0.0032(5)
C6 0.0431(7) 0.0333(6) 0.0493(7) 0.0143(5) 0.0221(6) 0.0021(5)
C15 0.0470(7) 0.0289(6) 0.0476(7) 0.0162(5) 0.0181(5) 0.0088(5)
C9 0.0319(6) 0.0291(5) 0.0299(5) 0.0114(4) 0.0094(4) 0.0042(4)
C16 0.0410(7) 0.0329(6) 0.0402(6) 0.0171(5) 0.0146(5) 0.0048(5)
C44 0.0404(7) 0.0325(6) 0.0448(7) 0.0160(5) 0.0150(5) 0.0017(5)
C13 0.0314(6) 0.0293(5) 0.0357(6) 0.0111(4) 0.0122(4) 0.0027(4)
C5 0.0392(7) 0.0357(6) 0.0369(6) 0.0144(5) 0.0140(5) 0.0031(5)
C30 0.0755(10) 0.0456(7) 0.0392(6) 0.0227(6) 0.0235(6) 0.0276(7)
C27 0.0414(7) 0.0396(6) 0.0450(7) 0.0185(5) 0.0192(5) 0.0085(5)
C31 0.0472(7) 0.0377(6) 0.0393(6) 0.0164(5) 0.0164(5) 0.0142(5)
C29 0.0858(11) 0.0437(7) 0.0523(8) 0.0279(6) 0.0436(8) 0.0270(7)
C43 0.0496(8) 0.0289(6) 0.0560(8) 0.0119(6) 0.0221(6) 0.0022(5)
C28 0.0589(9) 0.0428(7) 0.0632(9) 0.0247(6) 0.0381(7) 0.0138(6)
C3 0.0369(7) 0.0542(8) 0.0371(6) 0.0193(6) 0.0108(5) 0.0048(5)
C1 0.0538(8) 0.0482(7) 0.0586(8) 0.0339(6) 0.0317(6) 0.0164(6)
C37 0.0572(8) 0.0417(7) 0.0558(8) 0.0291(6) 0.0207(6) 0.0117(6)
C42 0.0497(8) 0.0358(6) 0.0442(7) 0.0015(5) 0.0167(6) -0.0024(5)
C41 0.0476(7) 0.0438(7) 0.0355(6) 0.0090(5) 0.0094(5) -0.0002(5)
C35 0.0559(8) 0.0349(6) 0.0412(7) 0.0077(5) 0.0159(6) 0.0059(5)
C36 0.0610(9) 0.0302(6) 0.0624(9) 0.0181(6) 0.0228(7) 0.0094(6)
C2 0.0494(8) 0.0734(9) 0.0455(7) 0.0367(7) 0.0189(6) 0.0163(7)

loop_
_atom_type_symbol
_atom_type_description
_atom_type_scat_dispersion_real
_atom_type_scat_dispersion_imag
_atom_type_scat_source
C C 0.0181 0.0091 'International Tables Vol C Tables 4.2.6.8 and 6.1.1.4'
H H 0.0000 0.0000 'International Tables Vol C Tables 4.2.6.8 and 6.1.1.4'
O O 0.0492 0.0322 'International Tables Vol C Tables 4.2.6.8 and 6.1.1.4'

loop_
_exptl_crystal_face_index_h
_exptl_crystal_face_index_k
_exptl_crystal_face_index_l
_exptl_crystal_face_perp_dist
_exptl_oxdiff_crystal_face_indexfrac_h
_exptl_oxdiff_crystal_face_indexfrac_k
_exptl_oxdiff_crystal_face_indexfrac_l
_exptl_oxdiff_crystal_face_x
_exptl_oxdiff_crystal_face_y
_exptl_oxdiff_crystal_face_z
0 0 1 0.0590 0.0002 -0.0010 1.0015 -0.0421 -0.1289 -0.0090
0 0 -1 0.0590 -0.0002 0.0010 -1.0015 0.0421 0.1289 0.0090
1 0 0 0.1819 1.0013 -0.0004 -0.0001 -0.0069 -0.0348 -0.1445
-1 0 0 0.1669 -1.0013 0.0004 0.0001 0.0069 0.0348 0.1445
0 -1 0 0.0871 -0.0004 -1.0006 -0.0011 -0.1063 0.0984 0.0128
0 1 0 0.1181 0.0004 1.0006 0.0011 0.1063 -0.0984 -0.0128

loop_
_geom_angle_atom_site_label_1
_geom_angle_atom_site_label_2
_geom_angle_atom_site_label_3
_geom_angle
C23 O1 C10 131.93(9)
O1 C10 C11 121.17(10)
O1 C10 C9 115.19(9)
C9 C10 C11 121.89(10)
C26 C25 C24 122.94(10)
C7 C8 C9 122.49(10)
C17 C22 C21 122.19(10)
C25 C26 C19 118.77(10)
C25 C26 C32 118.37(10)
C19 C26 C32 122.85(10)
C23 C18 C19 117.29(9)
C23 C18 C17 124.08(10)
C17 C18 C19 118.61(10)
C26 C19 C18 119.99(10)
C20 C19 C26 120.89(10)
C20 C19 C18 119.07(10)
C5 C4 C7 120.32(10)
C5 C4 C3 118.51(11)
C3 C4 C7 121.11(11)
O1 C23 C18 124.83(9)
O1 C23 C24 113.05(9)
C24 C23 C18 122.12(10)
C34 C33 C9 119.95(10)
C38 C33 C34 118.35(10)
C38 C33 C9 121.63(10)
C40 C39 C24 122.04(10)
C40 C39 C44 118.17(11)
C44 C39 C24 119.78(10)
C21 C20 C19 120.71(11)
C20 C21 C22 120.22(11)
C11 C12 C7 119.58(10)
C16 C12 C7 121.70(10)
C16 C12 C11 118.67(10)
C8 C7 C4 121.79(10)
C8 C7 C12 119.06(10)
C12 C7 C4 119.15(10)
C27 C32 C26 119.87(11)
C31 C32 C26 121.54(11)
C31 C32 C27 118.49(11)
C10 C11 C12 117.73(10)
C10 C11 C13 123.05(10)
C13 C11 C12 119.20(10)
C25 C24 C39 118.81(9)
C23 C24 C25 117.98(10)
C23 C24 C39 123.13(10)
C22 C17 C18 118.46(10)
C22 C17 C13 115.23(10)
C18 C17 C13 126.29(10)
C35 C34 C33 120.95(11)
C13 C14 C15 121.78(11)
C37 C38 C33 120.70(11)
C41 C40 C39 120.69(12)
C1 C6 C5 120.11(12)
C16 C15 C14 120.36(11)
C10 C9 C8 117.94(10)
C10 C9 C33 123.00(10)
C8 C9 C33 119.03(9)
C15 C16 C12 120.30(10)
C43 C44 C39 120.85(12)
C11 C13 C17 123.77(10)
C14 C13 C11 117.90(10)
C14 C13 C17 117.66(10)
C6 C5 C4 120.81(11)
C29 C30 C31 120.25(13)
C28 C27 C32 120.94(13)
C32 C31 C30 120.49(12)
C28 C29 C30 119.81(12)
C42 C43 C44 120.21(12)
C29 C28 C27 120.03(13)
C2 C3 C4 120.49(12)
C6 C1 C2 119.77(11)
C38 C37 C36 120.34(12)
C41 C42 C43 119.53(12)
C42 C41 C40 120.54(13)
C34 C35 C36 120.04(12)
C37 C36 C35 119.62(12)
C1 C2 C3 120.25(12)

loop_
_geom_bond_atom_site_label_1
_geom_bond_atom_site_label_2
_geom_bond_distance
O1 C10 1.3763(13)
O1 C23 1.3747(12)
C10 C11 1.4177(15)
C10 C9 1.3894(15)
C25 C26 1.3717(16)
C25 C24 1.4152(15)
C8 C7 1.3711(16)
C8 C9 1.4175(14)
C22 C21 1.3984(16)
C22 C17 1.3849(16)
C26 C19 1.4273(16)
C26 C32 1.4936(15)
C18 C19 1.4427(14)
C18 C23 1.4210(15)
C18 C17 1.4343(15)
C19 C20 1.4175(16)
C4 C7 1.4896(14)
C4 C5 1.3921(16)
C4 C3 1.3931(16)
C23 C24 1.3877(15)
C33 C34 1.3970(16)
C33 C38 1.3891(16)
C33 C9 1.4890(15)
C39 C24 1.4868(15)
C39 C40 1.3938(16)
C39 C44 1.3974(16)
C20 C21 1.3643(17)
C12 C7 1.4305(16)
C12 C11 1.4299(15)
C12 C16 1.4179(16)
C32 C27 1.3920(18)
C32 C31 1.3904(17)
C11 C13 1.4291(15)
C17 C13 1.4864(15)
C34 C35 1.3794(17)
C14 C15 1.4016(16)
C14 C13 1.3823(16)
C38 C37 1.3828(17)
C40 C41 1.3859(17)
C6 C5 1.3860(15)
C6 C1 1.381(2)
C15 C16 1.3653(17)
C44 C43 1.3874(18)
C30 C31 1.3934(17)
C30 C29 1.383(2)
C27 C28 1.3903(16)
C29 C28 1.378(2)
C43 C42 1.382(2)
C3 C2 1.3881(17)
C1 C2 1.383(2)
C37 C36 1.384(2)
C42 C41 1.382(2)
C35 C36 1.384(2)
